data_4071975
loop_
_publ_author_name
'Schnitzler, Verena'
'Nonglaton, Guillaume'
'Roussi\`ere, H\'el\`ene'
'Maillet, C\'eline'
'Evain, Michel'
'Janvier, Pascal'
'Bujoli, Bruno'
'Petit, Marc'

_publ_section_title
;
 Nitrogen-Based Chirality Effects in Novel Mixed Phosphorus/Nitrogen
 Ligands Applied to Palladium-Catalyzed Allylic Substitutions
;
_journal_issue 22
_journal_name_full Organometallics
_journal_page_first 5997
_journal_paper_doi 10.1021/om800498a
_journal_volume 27
_journal_year 2008
_chemical_formula_sum 'C28 H27 Br2 Cl2 N2 P Pd'
_chemical_formula_weight 759.6
_chemical_name_systematic ' ?'
_space_group_IT_number 1
_symmetry_cell_setting triclinic
_symmetry_space_group_name_Hall 'P 1'
_symmetry_space_group_name_H-M 'P 1'
_cell_angle_alpha 91.974
_cell_angle_beta 108.419
_cell_angle_gamma 109.78
_cell_formula_units_Z 1
_cell_length_a 8.0388
_cell_length_b 8.1586
_cell_length_c 12.571
_cell_volume 726.797
_computing_publication_material 'Jana2006 (Petricek, Dusek & Palatinus, 2006)'
_computing_structure_refinement 'Jana2006 (Petricek, Dusek & Palatinus, 2006)'
_diffrn_ambient_temperature 293
_diffrn_measured_fraction_theta_full 0.98
_diffrn_measurement_device 'four-cycle diffractometer'
_diffrn_measurement_device_type 'Nonius CCD'
_diffrn_radiation_monochromator graphite
_diffrn_radiation_source 'X-ray tube'
_diffrn_radiation_type 'Mo K\a'
_diffrn_radiation_wavelength 0.71069
_diffrn_reflns_av_R_equivalents 0.0345
_diffrn_reflns_av_sigmaI/netI 0.0241
_diffrn_reflns_limit_h_max 11
_diffrn_reflns_limit_h_min -11
_diffrn_reflns_limit_k_max 12
_diffrn_reflns_limit_k_min -12
_diffrn_reflns_limit_l_max 15
_diffrn_reflns_limit_l_min -18
_diffrn_reflns_number 15568
_diffrn_reflns_theta_full 30.97
_diffrn_reflns_theta_max 32.00
_diffrn_reflns_theta_min 6.51
_exptl_absorpt_coefficient_mu 3.647
_exptl_absorpt_correction_T_max 1.000
_exptl_absorpt_correction_T_min 1.000
_exptl_absorpt_correction_type none
_exptl_crystal_density_diffrn 1.735
_exptl_crystal_F_000 374
_refine_ls_extinction_method none
_refine_ls_goodness_of_fit_gt 1.45
_refine_ls_goodness_of_fit_ref 1.49
_refine_ls_number_parameters 322
_refine_ls_number_reflns 7191
_refine_ls_R_factor_all 0.0483
_refine_ls_R_factor_gt 0.0392
_refine_ls_shift/su_max 0.0031
_refine_ls_shift/su_mean 0.0006
_refine_ls_structure_factor_coef Fsqd
_refine_ls_weighting_details w=1/(\s^2^(I)+0.001936I^2^)
_refine_ls_weighting_scheme sigma
_refine_ls_wR_factor_gt 0.0923
_refine_ls_wR_factor_ref 0.0986
_reflns_number_gt 6647
_reflns_number_total 7191
_reflns_threshold_expression I>2\s(I)
_cod_data_source_file om800498a_si_001.cif
_cod_data_source_block (I)
_cod_depositor_comments
;
The following automatic conversions were performed:

'_exptl_absorpt_correction_type' value 'None' changed to 'none'
according to /home/saulius/struct/CIF-dictionaries/cif_core.dic
dictionary named 'cif_core.dic' version 2.4.1 from 2010-06-29.

Automatic conversion script
Id: cif_fix_values 1715 2011-07-08 13:25:40Z adriana 
;
_cod_original_cell_volume 726.7972
_cod_original_formula_sum 'C28 H27 Br2 Cl2 N2 P1 Pd1'
_cod_database_code 4071975

loop_
_symmetry_equiv_pos_site_id
_symmetry_equiv_pos_as_xyz
1 x,y,z

loop_
_atom_site_label
_atom_site_type_symbol
_atom_site_fract_x
_atom_site_fract_y
_atom_site_fract_z
_atom_site_adp_type
_atom_site_U_iso_or_equiv
_atom_site_symmetry_multiplicity
_atom_site_occupancy
_atom_site_calc_flag
Pd Pd 0.69761 0.7204 0.44415 Uani 0.02827(10) 1 1 d
P1 P 0.41807(16) 0.53363(15) 0.33259(9) Uani 0.0261(4) 1 1 d
Br1 Br 0.26332(13) 0.76432(11) 0.88431(7) Uani 0.0867(4) 1 1 d
Br2 Br 0.95563(14) 0.09880(14) 0.98114(7) Uani 0.0925(4) 1 1 d
Cl1 Cl 0.6608(2) 0.94215(18) 0.34369(12) Uani 0.0483(5) 1 1 d
Cl2 Cl 1.00124(19) 0.9071(2) 0.57078(13) Uani 0.0517(5) 1 1 d
N1 N 0.3162(5) 0.3849(5) 0.4024(3) Uani 0.0308(12) 1 1 d
N2 N 0.7505(5) 0.5237(5) 0.5321(3) Uani 0.0315(14) 1 1 d
C1 C 0.4056(5) 0.3562(5) 0.5183(3) Uani 0.0278(13) 1 1 d
C2 C 0.6043(5) 0.3549(5) 0.5394(3) Uani 0.0272(13) 1 1 d
C3 C 0.1148(6) 0.2762(6) 0.3497(4) Uani 0.0393(17) 1 1 d
C4 C 0.8912(7) 0.4779(8) 0.4941(5) Uani 0.048(2) 1 1 d
C5 C 0.4474(5) 0.4172(6) 0.2177(3) Uani 0.0318(15) 1 1 d
C6 C 0.5134(7) 0.5141(7) 0.1400(4) Uani 0.046(2) 1 1 d
C7 C 0.5415(9) 0.4265(9) 0.0540(5) Uani 0.060(3) 1 1 d
C8 C 0.5128(9) 0.2519(10) 0.0473(6) Uani 0.061(3) 1 1 d
C9 C 0.4569(8) 0.1578(8) 0.1276(5) Uani 0.054(2) 1 1 d
C10 C 0.4199(6) 0.2393(7) 0.2127(4) Uani 0.0394(18) 1 1 d
C11 C 0.2449(5) 0.6313(5) 0.2677(4) Uani 0.0295(14) 1 1 d
C12 C 0.1640(6) 0.6223(7) 0.1523(4) Uani 0.0411(18) 1 1 d
C13 C 0.0382(8) 0.7090(8) 0.1113(5) Uani 0.053(2) 1 1 d
C14 C -0.0120(7) 0.7938(7) 0.1848(5) Uani 0.049(2) 1 1 d
C15 C 0.0682(7) 0.8020(7) 0.3005(5) Uani 0.048(2) 1 1 d
C16 C 0.1975(7) 0.7233(7) 0.3422(4) Uani 0.042(2) 1 1 d
C17 C 0.3792(5) 0.4636(5) 0.6091(3) Uani 0.0286(13) 1 1 d
C18 C 0.2865(6) 0.3714(6) 0.6790(4) Uani 0.0394(18) 1 1 d
C19 C 0.2523(7) 0.4589(7) 0.7615(4) Uani 0.048(2) 1 1 d
C20 C 0.3104(7) 0.6409(8) 0.7743(4) Uani 0.047(2) 1 1 d
C21 C 0.4041(7) 0.7353(7) 0.7077(4) Uani 0.0432(19) 1 1 d
C22 C 0.4360(6) 0.6451(6) 0.6252(4) Uani 0.0360(17) 1 1 d
C23 C 0.6828(6) 0.2914(6) 0.6484(4) Uani 0.0314(15) 1 1 d
C24 C 0.7257(6) 0.1398(6) 0.6437(4) Uani 0.0375(17) 1 1 d
C25 C 0.8075(7) 0.0817(7) 0.7427(5) Uani 0.046(2) 1 1 d
C26 C 0.8442(7) 0.1786(8) 0.8462(5) Uani 0.044(2) 1 1 d
C27 C 0.8064(7) 0.3266(8) 0.8539(4) Uani 0.046(2) 1 1 d
C28 C 0.7312(6) 0.3871(6) 0.7554(4) Uani 0.0375(17) 1 1 d
H1 H 0.790834 0.536066 0.614293 Uiso 0.0378 1 1 d
H2 H 0.329449 0.232365 0.521995 Uiso 0.0333 1 1 d
H3 H 0.583166 0.268279 0.473691 Uiso 0.0326 1 1 d
H4 H 0.042844 0.310402 0.392642 Uiso 0.0472 1 1 d
H5 H 0.068093 0.295197 0.269219 Uiso 0.0472 1 1 d
H6 H 0.096451 0.148924 0.35152 Uiso 0.0472 1 1 d
H7 H 1.004755 0.586863 0.506389 Uiso 0.0577 1 1 d
H8 H 0.929414 0.389652 0.539013 Uiso 0.0577 1 1 d
H9 H 0.832811 0.426755 0.4116 Uiso 0.0577 1 1 d
H10 H 0.539994 0.643669 0.145859 Uiso 0.0552 1 1 d
H11 H 0.583569 0.490835 -0.004785 Uiso 0.0715 1 1 d
H12 H 0.53256 0.193081 -0.016292 Uiso 0.0728 1 1 d
H13 H 0.443323 0.031048 0.124126 Uiso 0.0642 1 1 d
H14 H 0.374467 0.171277 0.269216 Uiso 0.0473 1 1 d
H15 H 0.19592 0.554075 0.099271 Uiso 0.0493 1 1 d
H16 H -0.016766 0.710261 0.028151 Uiso 0.0641 1 1 d
H17 H -0.106947 0.84964 0.153952 Uiso 0.0591 1 1 d
H18 H 0.032718 0.865082 0.354265 Uiso 0.0574 1 1 d
H19 H 0.25669 0.732834 0.426216 Uiso 0.0506 1 1 d
H20 H 0.243698 0.239887 0.669815 Uiso 0.0473 1 1 d
H21 H 0.186739 0.391795 0.810924 Uiso 0.0574 1 1 d
H22 H 0.448199 0.866951 0.718868 Uiso 0.0518 1 1 d
H23 H 0.501757 0.712845 0.576035 Uiso 0.0432 1 1 d
H24 H 0.697408 0.071889 0.568339 Uiso 0.045 1 1 d
H25 H 0.838878 -0.026539 0.739533 Uiso 0.0558 1 1 d
H26 H 0.833359 0.389788 0.930564 Uiso 0.0554 1 1 d
H27 H 0.711711 0.501238 0.76174 Uiso 0.045 1 1 d

loop_
_atom_site_aniso_label
_atom_site_aniso_type_symbol
_atom_site_aniso_U_11
_atom_site_aniso_U_22
_atom_site_aniso_U_33
_atom_site_aniso_U_12
_atom_site_aniso_U_13
_atom_site_aniso_U_23
Pd Pd 0.02960(13) 0.02589(13) 0.02899(14) 0.00811(9) 0.01219(10) 0.00297(10)
P1 P 0.0281(5) 0.0259(5) 0.0250(5) 0.0098(4) 0.0107(4) 0.0029(4)
Br1 Br 0.1209(6) 0.0755(5) 0.0761(5) 0.0205(4) 0.0701(5) -0.0135(4)
Br2 Br 0.1143(6) 0.1144(7) 0.0538(4) 0.0644(5) 0.0088(4) 0.0415(4)
Cl1 Cl 0.0507(7) 0.0346(6) 0.0554(8) 0.0126(5) 0.0152(6) 0.0188(6)
Cl2 Cl 0.0383(6) 0.0452(8) 0.0533(8) 0.0026(5) 0.0076(5) -0.0077(6)
N1 N 0.0284(15) 0.0306(17) 0.0274(16) 0.0053(12) 0.0080(12) 0.0028(13)
N2 N 0.0308(18) 0.036(2) 0.0303(18) 0.0117(15) 0.0137(14) 0.0065(15)
C1 C 0.0315(18) 0.0251(18) 0.0268(18) 0.0097(14) 0.0110(14) 0.0056(14)
C2 C 0.0305(17) 0.0261(18) 0.0262(18) 0.0128(14) 0.0090(13) 0.0037(14)
C3 C 0.0315(19) 0.036(2) 0.042(2) 0.0073(16) 0.0083(17) 0.0052(19)
C4 C 0.042(2) 0.060(3) 0.063(3) 0.031(2) 0.031(2) 0.024(3)
C5 C 0.0288(18) 0.041(2) 0.0278(19) 0.0159(16) 0.0100(14) -0.0027(16)
C6 C 0.049(3) 0.047(3) 0.046(3) 0.012(2) 0.028(2) 0.002(2)
C7 C 0.067(3) 0.069(4) 0.050(3) 0.018(3) 0.039(3) 0.008(3)
C8 C 0.069(4) 0.073(4) 0.052(3) 0.031(3) 0.032(3) -0.007(3)
C9 C 0.067(3) 0.051(3) 0.047(3) 0.030(3) 0.017(2) -0.007(2)
C10 C 0.046(2) 0.040(2) 0.035(2) 0.0200(19) 0.0145(18) 0.0036(19)
C11 C 0.0333(18) 0.0273(19) 0.0310(19) 0.0128(15) 0.0131(15) 0.0072(15)
C12 C 0.044(2) 0.047(3) 0.034(2) 0.0236(19) 0.0096(18) 0.0054(19)
C13 C 0.051(3) 0.071(4) 0.045(3) 0.034(3) 0.011(2) 0.018(3)
C14 C 0.046(3) 0.051(3) 0.067(4) 0.031(2) 0.024(2) 0.023(3)
C15 C 0.056(3) 0.054(3) 0.058(3) 0.035(2) 0.035(2) 0.023(2)
C16 C 0.054(3) 0.048(3) 0.041(3) 0.031(2) 0.025(2) 0.014(2)
C17 C 0.0288(17) 0.031(2) 0.0254(18) 0.0103(14) 0.0101(13) 0.0035(14)
C18 C 0.043(2) 0.037(2) 0.040(2) 0.0086(18) 0.0230(19) 0.0084(19)
C19 C 0.052(3) 0.050(3) 0.040(3) 0.006(2) 0.028(2) 0.005(2)
C20 C 0.052(3) 0.054(3) 0.037(2) 0.011(2) 0.026(2) -0.004(2)
C21 C 0.051(3) 0.036(2) 0.042(3) 0.010(2) 0.022(2) -0.001(2)
C22 C 0.043(2) 0.031(2) 0.037(2) 0.0095(17) 0.0214(18) 0.0035(17)
C23 C 0.0338(19) 0.030(2) 0.032(2) 0.0128(15) 0.0121(15) 0.0073(16)
C24 C 0.045(2) 0.034(2) 0.034(2) 0.0175(19) 0.0114(18) 0.0049(18)
C25 C 0.051(3) 0.037(3) 0.053(3) 0.021(2) 0.014(2) 0.016(2)
C26 C 0.040(2) 0.051(3) 0.039(3) 0.019(2) 0.0057(19) 0.018(2)
C27 C 0.051(3) 0.060(3) 0.029(2) 0.023(2) 0.0126(19) 0.006(2)
C28 C 0.046(2) 0.038(2) 0.031(2) 0.0212(19) 0.0102(17) 0.0018(17)

loop_
_atom_type_symbol
_atom_type_scat_dispersion_real
_atom_type_scat_dispersion_imag
_atom_type_scat_source
C 0.003 0.002 'International Tables Vol C Tables  4.2.6.8 and 6.1.1.1'
H 0.000 0.000 'International Tables Vol C Tables  4.2.6.8 and 6.1.1.1'
Br -0.290 2.460 'International Tables Vol C Tables  4.2.6.8 and 6.1.1.1'
Cl 0.148 0.159 'International Tables Vol C Tables  4.2.6.8 and 6.1.1.1'
N 0.006 0.003 'International Tables Vol C Tables  4.2.6.8 and 6.1.1.1'
P 0.102 0.094 'International Tables Vol C Tables  4.2.6.8 and 6.1.1.1'
Pd -0.999 1.007 'International Tables Vol C Tables  4.2.6.8 and 6.1.1.1'
